data_4076473
loop_
_publ_author_name
'Kanda, Hideyuki'
'Kawashima, Takashi'
'Takao, Toshiro'
'Suzuki, Hiroharu'

_publ_section_title
;
 Reactions of a Triruthenium Pentahydrido Complex with Imines Leading to
 the Formation of a Perpendicularly Coordinated Iminoacyl Ligand and the
 Scission of a C&#x2550;N Bond on a Triruthenium Plane
;
_journal_issue 5
_journal_name_full Organometallics
_journal_page_first 1917
_journal_paper_doi 10.1021/om201230u
_journal_volume 31
_journal_year 2012
_chemical_formula_sum 'C62 H76 B N Ru3'
_chemical_formula_weight 1149.26
_chemical_name_systematic
; 
 ? 
;
_space_group_IT_number 14
_symmetry_cell_setting monoclinic
_symmetry_space_group_name_Hall '-P 2ybc'
_symmetry_space_group_name_H-M 'P 1 21/c 1'
_atom_sites_solution_hydrogens geom
_atom_sites_solution_primary direct
_atom_sites_solution_secondary difmap
_audit_creation_method SHELXL-97
_cell_angle_alpha 90.00
_cell_angle_beta 90.1577(7)
_cell_angle_gamma 90.00
_cell_formula_units_Z 4
_cell_length_a 11.6961(2)
_cell_length_b 13.9855(3)
_cell_length_c 33.1265(6)
_cell_measurement_reflns_used 63430
_cell_measurement_temperature 123(2)
_cell_measurement_theta_max 29.98
_cell_measurement_theta_min 3.01
_cell_volume 5418.67(18)
_computing_cell_refinement 'PROCESS-AUTO (T.Higashi, 1998)'
_computing_data_collection 'PROCESS-AUTO (T.Higashi, 1998)'
_computing_data_reduction 'PROCESS-AUTO (T.Higashi, 1998)'
_computing_molecular_graphics 'ORTEX (P.McArdle, 1995)'
_computing_publication_material 'SHELXL-97 (Sheldrick, 1997)'
_computing_structure_refinement 'SHELXL-97 (Sheldrick, 1997)'
_computing_structure_solution 'SHELXS-97 (Sheldrick, 1990)'
_diffrn_ambient_temperature 123(2)
_diffrn_detector_area_resol_mean 100
_diffrn_measured_fraction_theta_full 0.994
_diffrn_measured_fraction_theta_max 0.994
_diffrn_measurement_device_type 'Rigaku R-AXIS RAPID Imaging Plate'
_diffrn_measurement_method 'oscillation photograph'
_diffrn_radiation_monochromator graphite
_diffrn_radiation_source 'Rigaku Rotating Anode ultraX18'
_diffrn_radiation_type MoK\a
_diffrn_radiation_wavelength 0.71069
_diffrn_reflns_av_R_equivalents 0.0249
_diffrn_reflns_av_sigmaI/netI 0.0207
_diffrn_reflns_limit_h_max 16
_diffrn_reflns_limit_h_min -16
_diffrn_reflns_limit_k_max 19
_diffrn_reflns_limit_k_min -19
_diffrn_reflns_limit_l_max 44
_diffrn_reflns_limit_l_min -46
_diffrn_reflns_number 63430
_diffrn_reflns_theta_full 29.98
_diffrn_reflns_theta_max 29.98
_diffrn_reflns_theta_min 3.01
_exptl_absorpt_coefficient_mu 0.864
_exptl_absorpt_correction_T_max 1.0000
_exptl_absorpt_correction_T_min 0.8627
_exptl_absorpt_correction_type empirical
_exptl_absorpt_process_details 'ABSCOR (T.Higashi, 2001)'
_exptl_crystal_colour red
_exptl_crystal_density_diffrn 1.409
_exptl_crystal_density_meas ?
_exptl_crystal_density_method 'not measured'
_exptl_crystal_description block
_exptl_crystal_F_000 2368
_exptl_crystal_size_max 0.450
_exptl_crystal_size_mid 0.240
_exptl_crystal_size_min 0.170
_refine_diff_density_max 0.841
_refine_diff_density_min -0.746
_refine_diff_density_rms 0.062
_refine_ls_extinction_coef 0.00271(9)
_refine_ls_extinction_expression Fc^*^=kFc[1+0.001xFc^2^\l^3^/sin(2\q)]^-1/4^
_refine_ls_extinction_method SHELXL
_refine_ls_goodness_of_fit_ref 1.046
_refine_ls_hydrogen_treatment mixed
_refine_ls_matrix_type full
_refine_ls_number_parameters 633
_refine_ls_number_reflns 15711
_refine_ls_number_restraints 0
_refine_ls_restrained_S_all 1.046
_refine_ls_R_factor_all 0.0217
_refine_ls_R_factor_gt 0.0200
_refine_ls_shift/su_max 0.010
_refine_ls_shift/su_mean 0.000
_refine_ls_structure_factor_coef Fsqd
_refine_ls_weighting_details 'calc w=1/[\s^2^(Fo^2^)+(0.0198P)^2^+3.0196P] where P=(Fo^2^+2Fc^2^)/3'
_refine_ls_weighting_scheme calc
_refine_ls_wR_factor_gt 0.0488
_refine_ls_wR_factor_ref 0.0497
_reflns_number_gt 14810
_reflns_number_total 16345
_reflns_threshold_expression >2sigma(I)
_cod_data_source_file om201230u_si_002.cif
_cod_data_source_block 6b
_cod_depositor_comments
;
The following automatic conversions were performed:

'_symmetry_cell_setting' value 'Monoclinic' changed to 'monoclinic'
according to /home/saulius/struct/CIF-dictionaries/cif_core.dic
dictionary named 'cif_core.dic' version 2.4.1 from 2010-06-29.

Automatic conversion script
Id: cif_fix_values 1715 2011-07-08 13:25:40Z adriana 

The following automatic conversions were performed:

'_exptl_crystal_density_meas' value 'not measured' was changed to '?'
- the value is perceived as not measured.

Automatic conversion script
Id: cif_fix_values 3008 2015-01-20 13:52:24Z robertas 
;
_cod_original_cell_volume 5418.67(17)
_cod_original_sg_symbol_H-M P21/c
_cod_database_code 4076473

loop_
_symmetry_equiv_pos_as_xyz
'x, y, z'
'x, -y+1/2, z+1/2'
'-x, -y, -z'
'-x, y-1/2, -z-1/2'

loop_
_atom_site_label
_atom_site_type_symbol
_atom_site_fract_x
_atom_site_fract_y
_atom_site_fract_z
_atom_site_U_iso_or_equiv
_atom_site_adp_type
_atom_site_occupancy
_atom_site_symmetry_multiplicity
_atom_site_calc_flag
_atom_site_refinement_flags
Ru1 Ru 0.636229(7) 0.753864(6) 0.830787(3) 0.01157(3) Uani 1 1 d .
Ru2 Ru 0.679135(8) 0.854330(6) 0.900419(3) 0.01197(3) Uani 1 1 d .
Ru3 Ru 0.566980(8) 0.662227(6) 0.900161(3) 0.01312(3) Uani 1 1 d .
N1 N 0.51970(9) 0.80094(7) 0.91050(3) 0.01538(18) Uani 1 1 d .
C1 C 0.50760(10) 0.80290(8) 0.86933(3) 0.01417(19) Uani 1 1 d .
C2 C 0.43104(11) 0.83682(9) 0.93779(4) 0.0214(2) Uani 1 1 d .
H2A H 0.4540 0.8250 0.9658 0.032 Uiso 1 1 calc R
H2B H 0.3588 0.8038 0.9322 0.032 Uiso 1 1 calc R
H2C H 0.4210 0.9057 0.9336 0.032 Uiso 1 1 calc R
C3 C 0.40046(10) 0.84314(8) 0.85222(4) 0.0166(2) Uani 1 1 d .
C4 C 0.38810(11) 0.94204(9) 0.84772(4) 0.0224(2) Uani 1 1 d .
H4 H 0.4483 0.9836 0.8558 0.027 Uiso 1 1 calc R
C5 C 0.28789(12) 0.97988(10) 0.83146(5) 0.0277(3) Uani 1 1 d .
H5 H 0.2796 1.0471 0.8287 0.033 Uiso 1 1 calc R
C6 C 0.20023(12) 0.91954(11) 0.81929(4) 0.0263(3) Uani 1 1 d .
H6 H 0.1326 0.9454 0.8077 0.032 Uiso 1 1 calc R
C7 C 0.21131(11) 0.82120(10) 0.82405(4) 0.0237(3) Uani 1 1 d .
H7 H 0.1509 0.7800 0.8160 0.028 Uiso 1 1 calc R
C8 C 0.31107(11) 0.78301(9) 0.84067(4) 0.0199(2) Uani 1 1 d .
H8 H 0.3181 0.7158 0.8441 0.024 Uiso 1 1 calc R
C9 C 0.57519(10) 0.78980(9) 0.76962(3) 0.0172(2) Uani 1 1 d .
C10 C 0.68681(10) 0.82974(8) 0.77474(3) 0.0154(2) Uani 1 1 d .
C11 C 0.76589(11) 0.75316(9) 0.78177(3) 0.0168(2) Uani 1 1 d .
C12 C 0.70372(12) 0.66565(9) 0.78068(4) 0.0200(2) Uani 1 1 d .
C13 C 0.58531(12) 0.68830(9) 0.77343(4) 0.0206(2) Uani 1 1 d .
C14 C 0.47096(12) 0.84454(11) 0.75670(4) 0.0266(3) Uani 1 1 d .
H14A H 0.4708 0.9074 0.7698 0.040 Uiso 1 1 calc R
H14B H 0.4022 0.8091 0.7645 0.040 Uiso 1 1 calc R
H14C H 0.4718 0.8529 0.7273 0.040 Uiso 1 1 calc R
C15 C 0.71675(13) 0.93287(9) 0.76899(4) 0.0239(3) Uani 1 1 d .
H15A H 0.6558 0.9730 0.7801 0.036 Uiso 1 1 calc R
H15B H 0.7253 0.9463 0.7401 0.036 Uiso 1 1 calc R
H15C H 0.7888 0.9469 0.7830 0.036 Uiso 1 1 calc R
C16 C 0.89339(11) 0.76292(11) 0.78519(4) 0.0259(3) Uani 1 1 d .
H16A H 0.9126 0.8278 0.7941 0.039 Uiso 1 1 calc R
H16B H 0.9283 0.7507 0.7588 0.039 Uiso 1 1 calc R
H16C H 0.9225 0.7166 0.8049 0.039 Uiso 1 1 calc R
C17 C 0.75737(17) 0.56829(10) 0.78193(5) 0.0348(4) Uani 1 1 d .
H17A H 0.6985 0.5203 0.7876 0.052 Uiso 1 1 calc R
H17B H 0.8157 0.5665 0.8032 0.052 Uiso 1 1 calc R
H17C H 0.7930 0.5545 0.7558 0.052 Uiso 1 1 calc R
C18 C 0.49053(16) 0.61799(12) 0.76626(5) 0.0351(4) Uani 1 1 d .
H18A H 0.5059 0.5593 0.7815 0.053 Uiso 1 1 calc R
H18B H 0.4859 0.6030 0.7374 0.053 Uiso 1 1 calc R
H18C H 0.4179 0.6457 0.7752 0.053 Uiso 1 1 calc R
C19 C 0.68811(10) 0.98549(8) 0.93544(3) 0.0161(2) Uani 1 1 d .
C20 C 0.75690(10) 0.99553(8) 0.89969(4) 0.0166(2) Uani 1 1 d .
C21 C 0.84676(10) 0.92625(9) 0.90181(4) 0.0180(2) Uani 1 1 d .
C22 C 0.83175(11) 0.87154(9) 0.93785(4) 0.0186(2) Uani 1 1 d .
C23 C 0.73534(11) 0.90958(9) 0.95933(3) 0.0176(2) Uani 1 1 d .
C24 C 0.59296(12) 1.05137(9) 0.94732(4) 0.0223(2) Uani 1 1 d .
H24A H 0.5448 1.0648 0.9237 0.033 Uiso 1 1 calc R
H24B H 0.6251 1.1113 0.9576 0.033 Uiso 1 1 calc R
H24C H 0.5467 1.0211 0.9684 0.033 Uiso 1 1 calc R
C25 C 0.74358(13) 1.07302(9) 0.86897(4) 0.0238(3) Uani 1 1 d .
H25A H 0.6621 1.0842 0.8638 0.036 Uiso 1 1 calc R
H25B H 0.7811 1.0538 0.8438 0.036 Uiso 1 1 calc R
H25C H 0.7788 1.1319 0.8791 0.036 Uiso 1 1 calc R
C26 C 0.94585(12) 0.91772(11) 0.87347(4) 0.0271(3) Uani 1 1 d .
H26A H 0.9251 0.9454 0.8473 0.041 Uiso 1 1 calc R
H26B H 0.9655 0.8501 0.8699 0.041 Uiso 1 1 calc R
H26C H 1.0118 0.9520 0.8847 0.041 Uiso 1 1 calc R
C27 C 0.90817(13) 0.79178(11) 0.95161(5) 0.0291(3) Uani 1 1 d .
H27A H 0.8706 0.7561 0.9733 0.044 Uiso 1 1 calc R
H27B H 0.9804 0.8184 0.9616 0.044 Uiso 1 1 calc R
H27C H 0.9235 0.7488 0.9289 0.044 Uiso 1 1 calc R
C28 C 0.69842(13) 0.88097(11) 1.00092(4) 0.0260(3) Uani 1 1 d .
H28A H 0.7190 0.8140 1.0057 0.039 Uiso 1 1 calc R
H28B H 0.6154 0.8886 1.0033 0.039 Uiso 1 1 calc R
H28C H 0.7367 0.9217 1.0209 0.039 Uiso 1 1 calc R
C29 C 0.64170(11) 0.54604(9) 0.93595(4) 0.0215(2) Uani 1 1 d .
C30 C 0.59158(12) 0.50530(9) 0.90042(4) 0.0214(2) Uani 1 1 d .
C31 C 0.47205(11) 0.52824(9) 0.90011(4) 0.0210(2) Uani 1 1 d .
C32 C 0.44771(11) 0.58073(9) 0.93653(4) 0.0212(2) Uani 1 1 d .
C33 C 0.55245(12) 0.59141(9) 0.95869(4) 0.0210(2) Uani 1 1 d .
C34 C 0.76458(13) 0.53634(11) 0.94830(5) 0.0330(3) Uani 1 1 d .
H34A H 0.7853 0.5892 0.9663 0.049 Uiso 1 1 calc R
H34B H 0.8131 0.5381 0.9242 0.049 Uiso 1 1 calc R
H34C H 0.7756 0.4754 0.9624 0.049 Uiso 1 1 calc R
C35 C 0.65250(15) 0.44210(10) 0.87094(5) 0.0332(3) Uani 1 1 d .
H35A H 0.6103 0.4411 0.8453 0.050 Uiso 1 1 calc R
H35B H 0.6573 0.3771 0.8819 0.050 Uiso 1 1 calc R
H35C H 0.7298 0.4668 0.8663 0.050 Uiso 1 1 calc R
C36 C 0.38452(14) 0.49557(10) 0.87001(5) 0.0299(3) Uani 1 1 d .
H36A H 0.4197 0.4910 0.8433 0.045 Uiso 1 1 calc R
H36B H 0.3214 0.5416 0.8691 0.045 Uiso 1 1 calc R
H36C H 0.3552 0.4327 0.8780 0.045 Uiso 1 1 calc R
C37 C 0.33056(13) 0.60750(11) 0.95075(5) 0.0331(3) Uani 1 1 d .
H37A H 0.3368 0.6548 0.9725 0.050 Uiso 1 1 calc R
H37B H 0.2913 0.5504 0.9608 0.050 Uiso 1 1 calc R
H37C H 0.2869 0.6348 0.9283 0.050 Uiso 1 1 calc R
C38 C 0.56469(16) 0.63495(11) 0.99995(4) 0.0315(3) Uani 1 1 d .
H38A H 0.5121 0.6892 1.0025 0.047 Uiso 1 1 calc R
H38B H 0.6435 0.6571 1.0038 0.047 Uiso 1 1 calc R
H38C H 0.5465 0.5869 1.0205 0.047 Uiso 1 1 calc R
H1 H 0.7053(15) 0.7266(12) 0.8810(5) 0.025(4) Uiso 1 1 d .
H2 H 0.7162(17) 0.8429(13) 0.8525(6) 0.031(5) Uiso 1 1 d .
H3 H 0.6059(18) 0.6436(14) 0.8515(6) 0.037(5) Uiso 1 1 d .
B1 B 0.06416(12) 0.28711(9) 0.87190(4) 0.0165(2) Uani 1 1 d .
C39 C 0.06055(10) 0.40447(9) 0.87384(4) 0.0193(2) Uani 1 1 d .
C40 C 0.07069(12) 0.45998(10) 0.83850(4) 0.0260(3) Uani 1 1 d .
H40 H 0.0751 0.4284 0.8132 0.031 Uiso 1 1 calc R
C41 C 0.07446(14) 0.55972(11) 0.83938(5) 0.0324(3) Uani 1 1 d .
H41 H 0.0814 0.5946 0.8149 0.039 Uiso 1 1 calc R
C42 C 0.06814(13) 0.60799(10) 0.87575(6) 0.0329(3) Uani 1 1 d .
H42 H 0.0693 0.6759 0.8764 0.040 Uiso 1 1 calc R
C43 C 0.06008(12) 0.55605(10) 0.91127(5) 0.0288(3) Uani 1 1 d .
H43 H 0.0564 0.5884 0.9365 0.035 Uiso 1 1 calc R
C44 C 0.05738(11) 0.45616(9) 0.91012(4) 0.0232(2) Uani 1 1 d .
H44 H 0.0532 0.4220 0.9349 0.028 Uiso 1 1 calc R
C45 C 0.20085(10) 0.26134(8) 0.87008(4) 0.0156(2) Uani 1 1 d .
C46 C 0.26760(11) 0.25585(9) 0.90535(4) 0.0198(2) Uani 1 1 d .
H46 H 0.2309 0.2637 0.9307 0.024 Uiso 1 1 calc R
C47 C 0.38492(12) 0.23943(10) 0.90489(4) 0.0231(2) Uani 1 1 d .
H47 H 0.4263 0.2356 0.9296 0.028 Uiso 1 1 calc R
C48 C 0.44168(11) 0.22869(9) 0.86836(4) 0.0221(2) Uani 1 1 d .
H48 H 0.5217 0.2169 0.8678 0.027 Uiso 1 1 calc R
C49 C 0.37910(12) 0.23547(9) 0.83269(4) 0.0216(2) Uani 1 1 d .
H49 H 0.4168 0.2291 0.8075 0.026 Uiso 1 1 calc R
C50 C 0.26133(11) 0.25165(9) 0.83372(4) 0.0188(2) Uani 1 1 d .
H50 H 0.2206 0.2563 0.8089 0.023 Uiso 1 1 calc R
C51 C -0.00742(10) 0.24523(9) 0.83287(4) 0.0179(2) Uani 1 1 d .
C52 C 0.01590(11) 0.15516(9) 0.81600(4) 0.0193(2) Uani 1 1 d .
H52 H 0.0795 0.1200 0.8259 0.023 Uiso 1 1 calc R
C53 C -0.05063(12) 0.11519(10) 0.78520(4) 0.0224(2) Uani 1 1 d .
H53 H -0.0312 0.0543 0.7745 0.027 Uiso 1 1 calc R
C54 C -0.14464(12) 0.16385(11) 0.77022(4) 0.0264(3) Uani 1 1 d .
H54 H -0.1903 0.1369 0.7494 0.032 Uiso 1 1 calc R
C55 C -0.17072(13) 0.25263(12) 0.78629(5) 0.0312(3) Uani 1 1 d .
H55 H -0.2350 0.2869 0.7764 0.037 Uiso 1 1 calc R
C56 C -0.10352(12) 0.29217(11) 0.81686(4) 0.0264(3) Uani 1 1 d .
H56 H -0.1235 0.3532 0.8273 0.032 Uiso 1 1 calc R
C57 C 0.00113(11) 0.23642(9) 0.91072(4) 0.0188(2) Uani 1 1 d .
C58 C 0.03486(12) 0.14653(9) 0.92560(4) 0.0227(2) Uani 1 1 d .
H58 H 0.1009 0.1171 0.9145 0.027 Uiso 1 1 calc R
C59 C -0.02480(14) 0.09885(11) 0.95601(4) 0.0294(3) Uani 1 1 d .
H59 H 0.0008 0.0380 0.9651 0.035 Uiso 1 1 calc R
C60 C -0.12096(15) 0.13977(12) 0.97297(4) 0.0345(4) Uani 1 1 d .
H60 H -0.1612 0.1080 0.9939 0.041 Uiso 1 1 calc R
C61 C -0.15772(14) 0.22784(13) 0.95889(5) 0.0345(3) Uani 1 1 d .
H61 H -0.2240 0.2566 0.9701 0.041 Uiso 1 1 calc R
C62 C -0.09794(12) 0.27468(11) 0.92825(4) 0.0264(3) Uani 1 1 d .
H62 H -0.1254 0.3347 0.9189 0.032 Uiso 1 1 calc R

loop_
_atom_site_aniso_label
_atom_site_aniso_U_11
_atom_site_aniso_U_22
_atom_site_aniso_U_33
_atom_site_aniso_U_23
_atom_site_aniso_U_13
_atom_site_aniso_U_12
Ru1 0.01203(4) 0.01168(4) 0.01099(4) -0.00058(3) -0.00078(3) -0.00005(3)
Ru2 0.01192(4) 0.01311(4) 0.01089(4) -0.00099(3) 0.00029(3) -0.00066(3)
Ru3 0.01276(4) 0.01277(4) 0.01382(4) 0.00188(3) 0.00028(3) -0.00082(3)
N1 0.0135(4) 0.0159(4) 0.0167(4) -0.0002(4) 0.0019(3) -0.0001(3)
C1 0.0132(5) 0.0127(5) 0.0166(5) 0.0003(4) 0.0008(4) 0.0000(4)
C2 0.0184(6) 0.0244(6) 0.0213(6) -0.0017(5) 0.0061(4) 0.0015(5)
C3 0.0147(5) 0.0174(5) 0.0176(5) 0.0004(4) 0.0004(4) 0.0021(4)
C4 0.0197(6) 0.0173(5) 0.0301(6) 0.0006(5) -0.0022(5) 0.0013(4)
C5 0.0235(6) 0.0203(6) 0.0392(8) 0.0057(5) -0.0004(6) 0.0066(5)
C6 0.0165(6) 0.0307(7) 0.0316(7) 0.0077(6) -0.0007(5) 0.0069(5)
C7 0.0142(5) 0.0284(6) 0.0284(6) 0.0042(5) -0.0015(5) -0.0014(5)
C8 0.0166(5) 0.0186(5) 0.0246(6) 0.0026(5) -0.0011(4) 0.0001(4)
C9 0.0169(5) 0.0227(6) 0.0121(5) 0.0017(4) -0.0024(4) -0.0010(4)
C10 0.0169(5) 0.0170(5) 0.0122(5) 0.0003(4) 0.0003(4) -0.0009(4)
C11 0.0176(5) 0.0211(5) 0.0117(5) -0.0016(4) 0.0016(4) 0.0029(4)
C12 0.0296(6) 0.0168(5) 0.0135(5) -0.0032(4) 0.0018(4) 0.0025(5)
C13 0.0274(6) 0.0217(6) 0.0127(5) -0.0020(4) -0.0026(4) -0.0075(5)
C14 0.0191(6) 0.0421(8) 0.0184(6) 0.0071(5) -0.0038(5) 0.0043(5)
C15 0.0303(7) 0.0189(6) 0.0225(6) 0.0041(5) 0.0009(5) -0.0051(5)
C16 0.0161(6) 0.0395(7) 0.0220(6) -0.0048(5) 0.0022(5) 0.0058(5)
C17 0.0571(10) 0.0201(6) 0.0273(7) -0.0034(5) 0.0089(7) 0.0119(6)
C18 0.0464(9) 0.0357(8) 0.0232(6) -0.0039(6) -0.0041(6) -0.0242(7)
C19 0.0170(5) 0.0160(5) 0.0153(5) -0.0038(4) 0.0022(4) -0.0016(4)
C20 0.0178(5) 0.0161(5) 0.0158(5) -0.0031(4) 0.0022(4) -0.0038(4)
C21 0.0148(5) 0.0206(5) 0.0187(5) -0.0078(4) 0.0008(4) -0.0036(4)
C22 0.0163(5) 0.0203(5) 0.0191(5) -0.0058(4) -0.0052(4) -0.0005(4)
C23 0.0190(5) 0.0195(5) 0.0142(5) -0.0031(4) -0.0016(4) -0.0022(4)
C24 0.0231(6) 0.0197(5) 0.0241(6) -0.0051(5) 0.0050(5) 0.0031(5)
C25 0.0312(7) 0.0184(5) 0.0217(6) 0.0021(5) 0.0053(5) -0.0045(5)
C26 0.0172(6) 0.0339(7) 0.0302(7) -0.0116(6) 0.0072(5) -0.0053(5)
C27 0.0265(7) 0.0282(7) 0.0327(7) -0.0062(6) -0.0119(6) 0.0073(5)
C28 0.0335(7) 0.0307(7) 0.0139(5) 0.0006(5) -0.0002(5) -0.0026(6)
C29 0.0217(6) 0.0172(5) 0.0254(6) 0.0087(5) -0.0015(5) -0.0010(4)
C30 0.0252(6) 0.0135(5) 0.0255(6) 0.0048(4) 0.0020(5) -0.0008(4)
C31 0.0225(6) 0.0157(5) 0.0249(6) 0.0038(4) -0.0010(5) -0.0054(4)
C32 0.0200(6) 0.0185(5) 0.0251(6) 0.0064(5) 0.0043(5) -0.0039(4)
C33 0.0265(6) 0.0182(5) 0.0184(5) 0.0066(4) 0.0010(5) -0.0031(5)
C34 0.0237(7) 0.0302(7) 0.0450(9) 0.0119(6) -0.0083(6) 0.0016(6)
C35 0.0420(9) 0.0189(6) 0.0387(8) 0.0002(6) 0.0093(7) 0.0059(6)
C36 0.0322(7) 0.0216(6) 0.0357(7) 0.0014(5) -0.0088(6) -0.0082(5)
C37 0.0236(7) 0.0314(7) 0.0445(9) 0.0079(6) 0.0134(6) -0.0029(6)
C38 0.0483(9) 0.0280(7) 0.0183(6) 0.0049(5) -0.0008(6) -0.0047(6)
B1 0.0173(6) 0.0162(6) 0.0161(5) 0.0018(4) -0.0010(4) -0.0001(4)
C39 0.0150(5) 0.0177(5) 0.0250(6) 0.0022(4) -0.0005(4) 0.0015(4)
C40 0.0265(6) 0.0220(6) 0.0295(7) 0.0066(5) 0.0016(5) 0.0028(5)
C41 0.0295(7) 0.0230(6) 0.0447(8) 0.0128(6) 0.0046(6) 0.0032(5)
C42 0.0244(7) 0.0171(6) 0.0573(10) 0.0040(6) 0.0057(6) 0.0017(5)
C43 0.0210(6) 0.0214(6) 0.0441(8) -0.0070(6) 0.0029(6) -0.0010(5)
C44 0.0199(6) 0.0204(6) 0.0292(6) -0.0007(5) 0.0009(5) -0.0013(5)
C45 0.0179(5) 0.0133(5) 0.0157(5) 0.0014(4) -0.0010(4) -0.0009(4)
C46 0.0205(6) 0.0241(6) 0.0149(5) 0.0010(4) -0.0006(4) 0.0018(4)
C47 0.0209(6) 0.0287(6) 0.0196(6) 0.0024(5) -0.0047(5) 0.0028(5)
C48 0.0180(6) 0.0214(6) 0.0268(6) 0.0003(5) 0.0003(5) 0.0028(5)
C49 0.0223(6) 0.0234(6) 0.0191(5) -0.0011(5) 0.0038(5) -0.0009(5)
C50 0.0208(6) 0.0210(5) 0.0148(5) 0.0009(4) -0.0012(4) -0.0018(4)
C51 0.0156(5) 0.0208(5) 0.0172(5) 0.0032(4) -0.0008(4) -0.0016(4)
C52 0.0179(5) 0.0202(5) 0.0199(5) 0.0034(4) -0.0018(4) -0.0033(4)
C53 0.0229(6) 0.0244(6) 0.0201(6) 0.0009(5) 0.0006(5) -0.0076(5)
C54 0.0215(6) 0.0387(7) 0.0191(6) 0.0029(5) -0.0046(5) -0.0097(5)
C55 0.0205(6) 0.0427(8) 0.0301(7) 0.0033(6) -0.0091(5) 0.0025(6)
C56 0.0213(6) 0.0302(7) 0.0275(6) -0.0007(5) -0.0055(5) 0.0056(5)
C57 0.0202(6) 0.0196(5) 0.0165(5) -0.0020(4) -0.0006(4) -0.0044(4)
C58 0.0281(7) 0.0224(6) 0.0175(5) 0.0019(5) -0.0020(5) -0.0052(5)
C59 0.0390(8) 0.0294(7) 0.0197(6) 0.0048(5) -0.0055(5) -0.0155(6)
C60 0.0404(9) 0.0452(9) 0.0178(6) -0.0017(6) 0.0028(6) -0.0254(7)
C61 0.0302(7) 0.0432(8) 0.0302(7) -0.0112(6) 0.0116(6) -0.0142(7)
C62 0.0236(6) 0.0261(6) 0.0297(7) -0.0056(5) 0.0051(5) -0.0051(5)

loop_
_atom_type_symbol
_atom_type_description
_atom_type_scat_dispersion_real
_atom_type_scat_dispersion_imag
_atom_type_scat_source
C C 0.0033 0.0016 'International Tables Vol C Tables 4.2.6.8 and 6.1.1.4'
H H 0.0000 0.0000 'International Tables Vol C Tables 4.2.6.8 and 6.1.1.4'
B B 0.0013 0.0007 'International Tables Vol C Tables 4.2.6.8 and 6.1.1.4'
N N 0.0061 0.0033 'International Tables Vol C Tables 4.2.6.8 and 6.1.1.4'
Ru Ru -1.2594 0.8363 'International Tables Vol C Tables 4.2.6.8 and 6.1.1.4'

loop_
_geom_angle_atom_site_label_1
_geom_angle_atom_site_label_2
_geom_angle_atom_site_label_3
_geom_angle
C1 Ru1 C13 118.19(5)
C1 Ru1 C9 104.75(5)
C13 Ru1 C9 37.97(5)
C1 Ru1 C12 153.95(5)
C13 Ru1 C12 38.15(5)
C9 Ru1 C12 63.48(5)
C1 Ru1 C10 123.20(4)
C13 Ru1 C10 63.08(5)
C9 Ru1 C10 37.70(4)
C12 Ru1 C10 62.82(4)
C1 Ru1 C11 160.03(4)
C13 Ru1 C11 63.21(5)
C9 Ru1 C11 63.25(4)
C12 Ru1 C11 37.41(5)
C10 Ru1 C11 37.63(4)
C1 Ru1 Ru2 56.60(3)
C13 Ru1 Ru2 172.45(4)
C9 Ru1 Ru2 135.51(3)
C12 Ru1 Ru2 148.18(4)
C10 Ru1 Ru2 114.17(3)
C11 Ru1 Ru2 119.47(3)
C1 Ru1 Ru3 55.23(3)
C13 Ru1 Ru3 116.67(3)
C9 Ru1 Ru3 141.04(3)
C12 Ru1 Ru3 118.17(3)
C10 Ru1 Ru3 178.26(3)
C11 Ru1 Ru3 144.02(3)
Ru2 Ru1 Ru3 65.844(3)
N1 Ru2 C19 105.35(4)
N1 Ru2 C20 135.88(4)
C19 Ru2 C20 38.70(4)
N1 Ru2 C22 133.98(4)
C19 Ru2 C22 64.25(5)
C20 Ru2 C22 64.21(5)
N1 Ru2 C23 104.77(4)
C19 Ru2 C23 38.30(4)
C20 Ru2 C23 64.31(4)
C22 Ru2 C23 38.29(5)
N1 Ru2 C21 168.10(4)
C19 Ru2 C21 64.01(4)
C20 Ru2 C21 38.15(5)
C22 Ru2 C21 38.01(5)
C23 Ru2 C21 63.71(5)
N1 Ru2 C1 35.32(4)
C19 Ru2 C1 121.94(4)
C20 Ru2 C1 128.74(4)
C22 Ru2 C1 166.40(4)
C23 Ru2 C1 138.16(4)
C21 Ru2 C1 154.36(4)
N1 Ru2 Ru1 77.58(3)
C19 Ru2 Ru1 152.74(3)
C20 Ru2 Ru1 122.06(3)
C22 Ru2 Ru1 132.89(3)
C23 Ru2 Ru1 168.32(3)
C21 Ru2 Ru1 114.31(3)
C1 Ru2 Ru1 47.59(3)
N1 Ru2 Ru3 43.05(3)
C19 Ru2 Ru3 141.33(3)
C20 Ru2 Ru3 178.48(3)
C22 Ru2 Ru3 117.30(3)
C23 Ru2 Ru3 116.66(3)
C21 Ru2 Ru3 143.17(3)
C1 Ru2 Ru3 49.74(3)
Ru1 Ru2 Ru3 57.223(3)
N1 Ru3 C32 103.33(5)
N1 Ru3 C31 132.67(5)
C32 Ru3 C31 38.73(5)
N1 Ru3 C33 105.04(4)
C32 Ru3 C33 38.47(5)
C31 Ru3 C33 64.51(5)
N1 Ru3 C29 136.04(5)
C32 Ru3 C29 64.28(5)
C31 Ru3 C29 64.22(5)
C33 Ru3 C29 38.33(5)
N1 Ru3 C30 167.03(4)
C32 Ru3 C30 63.94(5)
C31 Ru3 C30 38.12(5)
C33 Ru3 C30 63.73(5)
C29 Ru3 C30 37.92(5)
N1 Ru3 C1 35.89(4)
C32 Ru3 C1 119.83(5)
C31 Ru3 C1 125.22(5)
C33 Ru3 C1 138.65(5)
C29 Ru3 C1 169.85(5)
C30 Ru3 C1 151.70(5)
N1 Ru3 Ru1 77.22(3)
C32 Ru3 Ru1 153.99(4)
C31 Ru3 Ru1 123.41(4)
C33 Ru3 Ru1 167.20(4)
C29 Ru3 Ru1 132.72(4)
C30 Ru3 Ru1 115.21(3)
C1 Ru3 Ru1 47.72(3)
N1 Ru3 Ru2 42.81(3)
C32 Ru3 Ru2 138.88(4)
C31 Ru3 Ru2 175.37(4)
C33 Ru3 Ru2 116.11(4)
C29 Ru3 Ru2 119.37(4)
C30 Ru3 Ru2 146.50(4)
C1 Ru3 Ru2 50.99(3)
Ru1 Ru3 Ru2 56.933(3)
C1 N1 C2 122.36(10)
C1 N1 Ru2 85.50(7)
C2 N1 Ru2 128.68(8)
C1 N1 Ru3 83.08(7)
C2 N1 Ru3 128.29(8)
Ru2 N1 Ru3 94.13(4)
N1 C1 C3 118.16(10)
N1 C1 Ru1 121.89(8)
C3 C1 Ru1 119.94(8)
N1 C1 Ru3 61.03(6)
C3 C1 Ru3 137.74(8)
Ru1 C1 Ru3 77.05(4)
N1 C1 Ru2 59.18(6)
C3 C1 Ru2 139.92(8)
Ru1 C1 Ru2 75.81(4)
Ru3 C1 Ru2 79.27(4)
C8 C3 C4 119.34(11)
C8 C3 C1 120.50(11)
C4 C3 C1 120.16(11)
C5 C4 C3 120.23(13)
C6 C5 C4 120.11(13)
C5 C6 C7 120.02(12)
C6 C7 C8 120.07(13)
C3 C8 C7 120.20(12)
C10 C9 C13 107.57(11)
C10 C9 C14 125.12(12)
C13 C9 C14 126.77(12)
C10 C9 Ru1 71.74(6)
C13 C9 Ru1 70.49(7)
C14 C9 Ru1 129.73(9)
C9 C10 C11 108.42(10)
C9 C10 C15 125.12(11)
C11 C10 C15 126.13(11)
C9 C10 Ru1 70.56(6)
C11 C10 Ru1 71.37(7)
C15 C10 Ru1 129.05(8)
C12 C11 C10 107.98(11)
C12 C11 C16 125.95(12)
C10 C11 C16 125.77(12)
C12 C11 Ru1 70.92(7)
C10 C11 Ru1 71.00(7)
C16 C11 Ru1 128.55(8)
C11 C12 C13 107.82(11)
C11 C12 C17 124.47(13)
C13 C12 C17 127.33(13)
C11 C12 Ru1 71.67(7)
C13 C12 Ru1 70.00(7)
C17 C12 Ru1 129.41(9)
C9 C13 C12 108.21(11)
C9 C13 C18 125.15(13)
C12 C13 C18 126.30(13)
C9 C13 Ru1 71.54(7)
C12 C13 Ru1 71.85(7)
C18 C13 Ru1 127.64(9)
C23 C19 C20 108.10(10)
C23 C19 C24 126.56(11)
C20 C19 C24 124.96(11)
C23 C19 Ru2 71.79(7)
C20 C19 Ru2 70.71(6)
C24 C19 Ru2 128.65(9)
C21 C20 C19 107.78(10)
C21 C20 C25 126.84(11)
C19 C20 C25 124.97(11)
C21 C20 Ru2 72.04(7)
C19 C20 Ru2 70.59(7)
C25 C20 Ru2 128.56(9)
C22 C21 C20 108.16(10)
C22 C21 C26 125.29(12)
C20 C21 C26 126.33(12)
C22 C21 Ru2 70.24(7)
C20 C21 Ru2 69.81(7)
C26 C21 Ru2 129.80(9)
C21 C22 C23 108.28(11)
C21 C22 C27 125.28(12)
C23 C22 C27 126.35(12)
C21 C22 Ru2 71.75(7)
C23 C22 Ru2 71.38(7)
C27 C22 Ru2 125.18(9)
C19 C23 C22 107.61(10)
C19 C23 C28 126.38(11)
C22 C23 C28 125.77(12)
C19 C23 Ru2 69.90(6)
C22 C23 Ru2 70.33(6)
C28 C23 Ru2 129.48(9)
C30 C29 C33 108.08(12)
C30 C29 C34 125.33(13)
C33 C29 C34 126.46(13)
C30 C29 Ru3 71.86(7)
C33 C29 Ru3 70.54(7)
C34 C29 Ru3 126.52(9)
C29 C30 C31 108.29(12)
C29 C30 C35 125.18(13)
C31 C30 C35 126.31(13)
C29 C30 Ru3 70.22(7)
C31 C30 Ru3 69.61(7)
C35 C30 Ru3 130.10(9)
C30 C31 C32 107.61(11)
C30 C31 C36 126.92(13)
C32 C31 C36 125.18(13)
C30 C31 Ru3 72.28(7)
C32 C31 Ru3 70.31(7)
C36 C31 Ru3 127.60(9)
C33 C32 C31 108.12(11)
C33 C32 C37 126.44(13)
C31 C32 C37 125.00(13)
C33 C32 Ru3 71.33(7)
C31 C32 Ru3 70.97(7)
C37 C32 Ru3 129.32(9)
C32 C33 C29 107.85(11)
C32 C33 C38 125.93(13)
C29 C33 C38 126.04(13)
C32 C33 Ru3 70.21(7)
C29 C33 Ru3 71.13(7)
C38 C33 Ru3 128.04(9)
C45 B1 C39 104.25(9)
C45 B1 C57 111.91(10)
C39 B1 C57 112.85(10)
C45 B1 C51 112.74(10)
C39 B1 C51 111.91(10)
C57 B1 C51 103.45(9)
C44 C39 C40 115.47(12)
C44 C39 B1 123.30(11)
C40 C39 B1 121.01(11)
C41 C40 C39 122.37(14)
C42 C41 C40 120.29(14)
C41 C42 C43 119.18(13)
C42 C43 C44 120.14(14)
C43 C44 C39 122.52(13)
C50 C45 C46 115.32(11)
C50 C45 B1 123.08(10)
C46 C45 B1 121.37(10)
C47 C46 C45 123.05(12)
C48 C47 C46 120.06(12)
C47 C48 C49 118.72(12)
C48 C49 C50 120.46(12)
C49 C50 C45 122.37(11)
C56 C51 C52 115.16(12)
C56 C51 B1 122.34(11)
C52 C51 B1 122.17(11)
C53 C52 C51 122.71(12)
C54 C53 C52 120.34(13)
C53 C54 C55 118.58(13)
C54 C55 C56 120.68(13)
C55 C56 C51 122.53(14)
C62 C57 C58 115.26(12)
C62 C57 B1 122.12(12)
C58 C57 B1 122.24(11)
C59 C58 C57 122.65(14)
C60 C59 C58 120.27(15)
C59 C60 C61 118.91(13)
C60 C61 C62 120.40(15)
C61 C62 C57 122.50(15)

loop_
_geom_bond_atom_site_label_1
_geom_bond_atom_site_label_2
_geom_bond_distance
Ru1 C1 2.0914(11)
Ru1 C13 2.1907(12)
Ru1 C9 2.2047(11)
Ru1 C12 2.2153(12)
Ru1 C10 2.2202(11)
Ru1 C11 2.2250(12)
Ru1 Ru2 2.74599(12)
Ru1 Ru3 2.75501(12)
Ru2 N1 2.0371(10)
Ru2 C19 2.1728(11)
Ru2 C20 2.1744(12)
Ru2 C22 2.1839(12)
Ru2 C23 2.1978(12)
Ru2 C21 2.2039(12)
Ru2 C1 2.3647(12)
Ru2 Ru3 2.98980(13)
Ru3 N1 2.0464(10)
Ru3 C32 2.1693(12)
Ru3 C31 2.1781(12)
Ru3 C33 2.1841(12)
Ru3 C29 2.1919(12)
Ru3 C30 2.2135(12)
Ru3 C1 2.3222(11)
N1 C1 1.3712(15)
N1 C2 1.4661(15)
C1 C3 1.4847(16)
C3 C8 1.3945(17)
C3 C4 1.3986(17)
C4 C5 1.3930(18)
C5 C6 1.387(2)
C6 C7 1.390(2)
C7 C8 1.3952(18)
C9 C10 1.4297(17)
C9 C13 1.4301(18)
C9 C14 1.5008(18)
C10 C11 1.4337(16)
C10 C15 1.4966(17)
C11 C12 1.4240(18)
C11 C16 1.5014(18)
C12 C13 1.4401(19)
C12 C17 1.4999(18)
C13 C18 1.5004(19)
C19 C23 1.4340(17)
C19 C20 1.4403(16)
C19 C24 1.4982(17)
C20 C21 1.4311(17)
C20 C25 1.4945(17)
C21 C22 1.4292(18)
C21 C26 1.4983(17)
C22 C23 1.4370(17)
C22 C27 1.4996(18)
C23 C28 1.4994(17)
C29 C30 1.4316(19)
C29 C33 1.4366(19)
C29 C34 1.4993(19)
C30 C31 1.4344(19)
C30 C35 1.4989(19)
C31 C32 1.4414(19)
C31 C36 1.4984(19)
C32 C33 1.4342(19)
C32 C37 1.4978(19)
C33 C38 1.5028(19)
B1 C45 1.6400(18)
B1 C39 1.6432(18)
B1 C57 1.6446(18)
B1 C51 1.6462(18)
C39 C44 1.4031(19)
C39 C40 1.4100(18)
C40 C41 1.396(2)
C41 C42 1.383(2)
C42 C43 1.386(2)
C43 C44 1.3979(19)
C45 C50 1.4051(17)
C45 C46 1.4057(17)
C46 C47 1.3914(18)
C47 C48 1.3899(19)
C48 C49 1.3916(19)
C49 C50 1.3965(18)
C51 C56 1.4044(18)
C51 C52 1.4050(17)
C52 C53 1.3981(18)
C53 C54 1.384(2)
C54 C55 1.385(2)
C55 C56 1.394(2)
C57 C62 1.4036(19)
C57 C58 1.4066(18)
C58 C59 1.3965(18)
C59 C60 1.383(2)
C60 C61 1.385(3)
C61 C62 1.397(2)

loop_
_geom_torsion_atom_site_label_1
_geom_torsion_atom_site_label_2
_geom_torsion_atom_site_label_3
_geom_torsion_atom_site_label_4
_geom_torsion
C1 Ru1 Ru2 N1 21.50(5)
C13 Ru1 Ru2 N1 69.6(3)
C9 Ru1 Ru2 N1 97.85(5)
C12 Ru1 Ru2 N1 -146.56(7)
C10 Ru1 Ru2 N1 136.52(4)
C11 Ru1 Ru2 N1 178.49(5)
Ru3 Ru1 Ru2 N1 -41.57(3)
C1 Ru1 Ru2 C19 -77.98(8)
C13 Ru1 Ru2 C19 -29.9(3)
C9 Ru1 Ru2 C19 -1.63(8)
C12 Ru1 Ru2 C19 113.97(9)
C10 Ru1 Ru2 C19 37.04(8)
C11 Ru1 Ru2 C19 79.02(8)
Ru3 Ru1 Ru2 C19 -141.05(7)
C1 Ru1 Ru2 C20 -115.34(5)
C13 Ru1 Ru2 C20 -67.3(3)
C9 Ru1 Ru2 C20 -38.99(6)
C12 Ru1 Ru2 C20 76.61(7)
C10 Ru1 Ru2 C20 -0.32(5)
C11 Ru1 Ru2 C20 41.66(5)
Ru3 Ru1 Ru2 C20 -178.41(4)
C1 Ru1 Ru2 C22 161.49(6)
C13 Ru1 Ru2 C22 -150.4(3)
C9 Ru1 Ru2 C22 -122.16(7)
C12 Ru1 Ru2 C22 -6.57(8)
C10 Ru1 Ru2 C22 -83.49(6)
C11 Ru1 Ru2 C22 -41.52(6)
Ru3 Ru1 Ru2 C22 98.42(5)
C1 Ru1 Ru2 C23 124.47(17)
C13 Ru1 Ru2 C23 172.5(3)
C9 Ru1 Ru2 C23 -159.18(17)
C12 Ru1 Ru2 C23 -43.59(17)
C10 Ru1 Ru2 C23 -120.51(17)
C11 Ru1 Ru2 C23 -78.54(17)
Ru3 Ru1 Ru2 C23 61.40(16)
C1 Ru1 Ru2 C21 -158.01(5)
C13 Ru1 Ru2 C21 -109.9(3)
C9 Ru1 Ru2 C21 -81.66(6)
C12 Ru1 Ru2 C21 33.94(7)
C10 Ru1 Ru2 C21 -42.99(5)
C11 Ru1 Ru2 C21 -1.01(5)
Ru3 Ru1 Ru2 C21 138.92(4)
C13 Ru1 Ru2 C1 48.1(3)
C9 Ru1 Ru2 C1 76.35(6)
C12 Ru1 Ru2 C1 -168.06(7)
C10 Ru1 Ru2 C1 115.02(5)
C11 Ru1 Ru2 C1 157.00(5)
Ru3 Ru1 Ru2 C1 -63.07(4)
C1 Ru1 Ru2 Ru3 63.07(4)
C13 Ru1 Ru2 Ru3 111.2(3)
C9 Ru1 Ru2 Ru3 139.42(5)
C12 Ru1 Ru2 Ru3 -104.99(6)
C10 Ru1 Ru2 Ru3 178.09(3)
C11 Ru1 Ru2 Ru3 -139.93(4)
C1 Ru1 Ru3 N1 -23.56(5)
C13 Ru1 Ru3 N1 -130.71(5)
C9 Ru1 Ru3 N1 -92.13(6)
C12 Ru1 Ru3 N1 -173.88(5)
C10 Ru1 Ru3 N1 -49.4(10)
C11 Ru1 Ru3 N1 148.87(6)
Ru2 Ru1 Ru3 N1 41.41(3)
C1 Ru1 Ru3 C32 70.71(9)
C13 Ru1 Ru3 C32 -36.43(9)
C9 Ru1 Ru3 C32 2.15(10)
C12 Ru1 Ru3 C32 -79.61(9)
C10 Ru1 Ru3 C32 44.9(10)
C11 Ru1 Ru3 C32 -116.85(10)
Ru2 Ru1 Ru3 C32 135.69(8)
C1 Ru1 Ru3 C31 109.51(6)
C13 Ru1 Ru3 C31 2.37(6)
C9 Ru1 Ru3 C31 40.95(7)
C12 Ru1 Ru3 C31 -40.81(6)
C10 Ru1 Ru3 C31 83.7(10)
C11 Ru1 Ru3 C31 -78.05(7)
Ru2 Ru1 Ru3 C31 174.48(4)
C1 Ru1 Ru3 C33 -125.28(16)
C13 Ru1 Ru3 C33 127.57(16)
C9 Ru1 Ru3 C33 166.15(17)
C12 Ru1 Ru3 C33 84.40(16)
C10 Ru1 Ru3 C33 -151.1(10)
C11 Ru1 Ru3 C33 47.15(17)
Ru2 Ru1 Ru3 C33 -60.31(16)
C1 Ru1 Ru3 C29 -166.23(6)
C13 Ru1 Ru3 C29 86.62(6)
C9 Ru1 Ru3 C29 125.20(7)
C12 Ru1 Ru3 C29 43.44(6)
C10 Ru1 Ru3 C29 168.0(10)
C11 Ru1 Ru3 C29 6.20(7)
Ru2 Ru1 Ru3 C29 -101.26(5)
C1 Ru1 Ru3 C30 152.53(6)
C13 Ru1 Ru3 C30 45.38(6)
C9 Ru1 Ru3 C30 83.96(7)
C12 Ru1 Ru3 C30 2.21(6)
C10 Ru1 Ru3 C30 126.7(10)
C11 Ru1 Ru3 C30 -35.04(7)
Ru2 Ru1 Ru3 C30 -142.50(4)
C13 Ru1 Ru3 C1 -107.15(6)
C9 Ru1 Ru3 C1 -68.57(6)
C12 Ru1 Ru3 C1 -150.32(6)
C10 Ru1 Ru3 C1 -25.8(10)
C11 Ru1 Ru3 C1 172.43(7)
Ru2 Ru1 Ru3 C1 64.97(4)
C1 Ru1 Ru3 Ru2 -64.97(4)
C13 Ru1 Ru3 Ru2 -172.12(4)
C9 Ru1 Ru3 Ru2 -133.54(5)
C12 Ru1 Ru3 Ru2 144.71(4)
C10 Ru1 Ru3 Ru2 -90.8(10)
C11 Ru1 Ru3 Ru2 107.46(5)
C19 Ru2 Ru3 N1 44.22(7)
C20 Ru2 Ru3 N1 -45.8(12)
C22 Ru2 Ru3 N1 126.32(6)
C23 Ru2 Ru3 N1 83.14(6)
C21 Ru2 Ru3 N1 164.14(7)
C1 Ru2 Ru3 N1 -48.71(5)
Ru1 Ru2 Ru3 N1 -108.33(4)
N1 Ru2 Ru3 C32 -43.90(7)
C19 Ru2 Ru3 C32 0.33(8)
C20 Ru2 Ru3 C32 -89.7(12)
C22 Ru2 Ru3 C32 82.42(7)
C23 Ru2 Ru3 C32 39.24(7)
C21 Ru2 Ru3 C32 120.24(8)
C1 Ru2 Ru3 C32 -92.61(6)
Ru1 Ru2 Ru3 C32 -152.23(5)
N1 Ru2 Ru3 C31 12.6(4)
C19 Ru2 Ru3 C31 56.8(4)
C20 Ru2 Ru3 C31 -33.2(13)
C22 Ru2 Ru3 C31 138.9(4)
C23 Ru2 Ru3 C31 95.8(4)
C21 Ru2 Ru3 C31 177(4)
C1 Ru2 Ru3 C31 -36.1(4)
Ru1 Ru2 Ru3 C31 -95.7(4)
N1 Ru2 Ru3 C33 -84.04(6)
C19 Ru2 Ru3 C33 -39.82(7)
C20 Ru2 Ru3 C33 -129.9(12)
C22 Ru2 Ru3 C33 42.28(6)
C23 Ru2 Ru3 C33 -0.90(6)
C21 Ru2 Ru3 C33 80.10(7)
C1 Ru2 Ru3 C33 -132.76(5)
Ru1 Ru2 Ru3 C33 167.63(4)
N1 Ru2 Ru3 C29 -127.44(6)
C19 Ru2 Ru3 C29 -83.21(7)
C20 Ru2 Ru3 C29 -173(4)
C22 Ru2 Ru3 C29 -1.12(6)
C23 Ru2 Ru3 C29 -44.30(6)
C21 Ru2 Ru3 C29 36.70(7)
C1 Ru2 Ru3 C29 -176.15(5)
Ru1 Ru2 Ru3 C29 124.23(4)
N1 Ru2 Ru3 C30 -165.26(8)
C19 Ru2 Ru3 C30 -121.04(8)
C20 Ru2 Ru3 C30 148.9(12)
C22 Ru2 Ru3 C30 -38.95(7)
C23 Ru2 Ru3 C30 -82.12(7)
C21 Ru2 Ru3 C30 -1.13(8)
C1 Ru2 Ru3 C30 146.02(7)
Ru1 Ru2 Ru3 C30 86.40(6)
N1 Ru2 Ru3 C1 48.71(5)
C19 Ru2 Ru3 C1 92.94(6)
C20 Ru2 Ru3 C1 2.9(12)
C22 Ru2 Ru3 C1 175.03(5)
C23 Ru2 Ru3 C1 131.86(5)
C21 Ru2 Ru3 C1 -147.15(6)
Ru1 Ru2 Ru3 C1 -59.62(4)
N1 Ru2 Ru3 Ru1 108.33(4)
C19 Ru2 Ru3 Ru1 152.56(5)
C20 Ru2 Ru3 Ru1 62.5(12)
C22 Ru2 Ru3 Ru1 -125.35(4)
C23 Ru2 Ru3 Ru1 -168.53(4)
C21 Ru2 Ru3 Ru1 -87.53(5)
C1 Ru2 Ru3 Ru1 59.62(4)
C19 Ru2 N1 C1 124.15(7)
C20 Ru2 N1 C1 95.72(8)
C22 Ru2 N1 C1 -167.01(7)
C23 Ru2 N1 C1 163.87(7)
C21 Ru2 N1 C1 149.9(2)
Ru1 Ru2 N1 C1 -27.91(6)
Ru3 Ru2 N1 C1 -82.72(7)
C19 Ru2 N1 C2 -4.52(11)
C20 Ru2 N1 C2 -32.95(13)
C22 Ru2 N1 C2 64.32(12)
C23 Ru2 N1 C2 35.20(11)
C21 Ru2 N1 C2 21.2(3)
C1 Ru2 N1 C2 -128.67(13)
Ru1 Ru2 N1 C2 -156.58(10)
Ru3 Ru2 N1 C2 148.61(12)
C19 Ru2 N1 Ru3 -153.13(4)
C20 Ru2 N1 Ru3 178.43(5)
C22 Ru2 N1 Ru3 -84.30(6)
C23 Ru2 N1 Ru3 -113.42(4)
C21 Ru2 N1 Ru3 -127.4(2)
C1 Ru2 N1 Ru3 82.72(7)
Ru1 Ru2 N1 Ru3 54.81(3)
C32 Ru3 N1 C1 -122.99(7)
C31 Ru3 N1 C1 -93.68(8)
C33 Ru3 N1 C1 -162.68(7)
C29 Ru3 N1 C1 170.37(7)
C30 Ru3 N1 C1 -133.8(2)
Ru1 Ru3 N1 C1 30.29(6)
Ru2 Ru3 N1 C1 84.95(7)
C32 Ru3 N1 C2 3.25(11)
C31 Ru3 N1 C2 32.57(13)
C33 Ru3 N1 C2 -36.44(11)
C29 Ru3 N1 C2 -63.38(12)
C30 Ru3 N1 C2 -7.5(3)
C1 Ru3 N1 C2 126.24(13)
Ru1 Ru3 N1 C2 156.54(10)
Ru2 Ru3 N1 C2 -148.80(12)
C32 Ru3 N1 Ru2 152.06(4)
C31 Ru3 N1 Ru2 -178.63(5)
C33 Ru3 N1 Ru2 112.37(5)
C29 Ru3 N1 Ru2 85.42(7)
C30 Ru3 N1 Ru2 141.30(19)
C1 Ru3 N1 Ru2 -84.95(7)
Ru1 Ru3 N1 Ru2 -54.66(3)
C2 N1 C1 C3 0.08(16)
Ru2 N1 C1 C3 -133.73(10)
Ru3 N1 C1 C3 131.54(10)
C2 N1 C1 Ru1 178.79(9)
Ru2 N1 C1 Ru1 44.98(8)
Ru3 N1 C1 Ru1 -49.75(8)
C2 N1 C1 Ru3 -131.46(11)
Ru2 N1 C1 Ru3 94.73(4)
C2 N1 C1 Ru2 133.82(11)
Ru3 N1 C1 Ru2 -94.73(4)
C13 Ru1 C1 N1 147.60(9)
C9 Ru1 C1 N1 -174.00(9)
C12 Ru1 C1 N1 126.85(11)
C10 Ru1 C1 N1 -137.66(9)
C11 Ru1 C1 N1 -123.66(13)
Ru2 Ru1 C1 N1 -38.77(8)
Ru3 Ru1 C1 N1 43.25(8)
C13 Ru1 C1 C3 -33.71(10)
C9 Ru1 C1 C3 4.68(10)
C12 Ru1 C1 C3 -54.47(15)
C10 Ru1 C1 C3 41.03(11)
C11 Ru1 C1 C3 55.02(17)
Ru2 Ru1 C1 C3 139.92(10)
Ru3 Ru1 C1 C3 -138.07(10)
C13 Ru1 C1 Ru3 104.36(5)
C9 Ru1 C1 Ru3 142.75(4)
C12 Ru1 C1 Ru3 83.60(10)
C10 Ru1 C1 Ru3 179.09(4)
C11 Ru1 C1 Ru3 -166.91(11)
Ru2 Ru1 C1 Ru3 -82.01(3)
C13 Ru1 C1 Ru2 -173.63(4)
C9 Ru1 C1 Ru2 -135.24(4)
C12 Ru1 C1 Ru2 165.61(9)
C10 Ru1 C1 Ru2 -98.89(5)
C11 Ru1 C1 Ru2 -84.90(13)
Ru3 Ru1 C1 Ru2 82.01(3)
C32 Ru3 C1 N1 70.18(8)
C31 Ru3 C1 N1 116.07(7)
C33 Ru3 C1 N1 25.79(10)
C29 Ru3 C1 N1 -41.2(3)
C30 Ru3 C1 N1 160.00(9)
Ru1 Ru3 C1 N1 -138.32(8)
Ru2 Ru3 C1 N1 -60.59(6)
N1 Ru3 C1 C3 -101.11(14)
C32 Ru3 C1 C3 -30.93(14)
C31 Ru3 C1 C3 14.96(14)
C33 Ru3 C1 C3 -75.32(14)
C29 Ru3 C1 C3 -142.3(2)
C30 Ru3 C1 C3 58.88(16)
Ru1 Ru3 C1 C3 120.57(13)
Ru2 Ru3 C1 C3 -161.70(14)
N1 Ru3 C1 Ru1 138.32(8)
C32 Ru3 C1 Ru1 -151.50(4)
C31 Ru3 C1 Ru1 -105.60(5)
C33 Ru3 C1 Ru1 164.11(5)
C29 Ru3 C1 Ru1 97.1(3)
C30 Ru3 C1 Ru1 -61.68(10)
Ru2 Ru3 C1 Ru1 77.73(3)
N1 Ru3 C1 Ru2 60.59(6)
C32 Ru3 C1 Ru2 130.77(5)
C31 Ru3 C1 Ru2 176.67(4)
C33 Ru3 C1 Ru2 86.38(7)
C29 Ru3 C1 Ru2 19.4(3)
C30 Ru3 C1 Ru2 -139.41(8)
Ru1 Ru3 C1 Ru2 -77.73(3)
C19 Ru2 C1 N1 -70.11(8)
C20 Ru2 C1 N1 -117.35(7)
C22 Ru2 C1 N1 43.5(2)
C23 Ru2 C1 N1 -23.75(10)
C21 Ru2 C1 N1 -166.17(9)
Ru1 Ru2 C1 N1 141.75(8)
Ru3 Ru2 C1 N1 62.55(6)
N1 Ru2 C1 C3 98.31(14)
C19 Ru2 C1 C3 28.20(14)
C20 Ru2 C1 C3 -19.04(15)
C22 Ru2 C1 C3 141.76(17)
C23 Ru2 C1 C3 74.56(14)
C21 Ru2 C1 C3 -67.86(17)
Ru1 Ru2 C1 C3 -119.94(13)
Ru3 Ru2 C1 C3 160.86(14)
N1 Ru2 C1 Ru1 -141.75(8)
C19 Ru2 C1 Ru1 148.13(4)
C20 Ru2 C1 Ru1 100.89(5)
C22 Ru2 C1 Ru1 -98.30(18)
C23 Ru2 C1 Ru1 -165.51(5)
C21 Ru2 C1 Ru1 52.07(10)
Ru3 Ru2 C1 Ru1 -79.20(3)
N1 Ru2 C1 Ru3 -62.55(6)
C19 Ru2 C1 Ru3 -132.66(4)
C20 Ru2 C1 Ru3 -179.90(4)
C22 Ru2 C1 Ru3 -19.10(19)
C23 Ru2 C1 Ru3 -86.30(6)
C21 Ru2 C1 Ru3 131.28(9)
Ru1 Ru2 C1 Ru3 79.20(3)
N1 C1 C3 C8 -97.30(14)
Ru1 C1 C3 C8 83.96(13)
Ru3 C1 C3 C8 -20.48(19)
Ru2 C1 C3 C8 -171.85(10)
N1 C1 C3 C4 82.39(15)
Ru1 C1 C3 C4 -96.35(12)
Ru3 C1 C3 C4 159.22(10)
Ru2 C1 C3 C4 7.84(19)
C8 C3 C4 C5 -0.7(2)
C1 C3 C4 C5 179.63(12)
C3 C4 C5 C6 -0.6(2)
C4 C5 C6 C7 1.3(2)
C5 C6 C7 C8 -0.7(2)
C4 C3 C8 C7 1.29(19)
C1 C3 C8 C7 -179.02(12)
C6 C7 C8 C3 -0.6(2)
C1 Ru1 C9 C10 125.81(7)
C13 Ru1 C9 C10 -117.02(10)
C12 Ru1 C9 C10 -79.11(8)
C11 Ru1 C9 C10 -37.06(7)
Ru2 Ru1 C9 C10 68.79(8)
Ru3 Ru1 C9 C10 178.07(5)
C1 Ru1 C9 C13 -117.17(8)
C12 Ru1 C9 C13 37.91(8)
C10 Ru1 C9 C13 117.02(10)
C11 Ru1 C9 C13 79.96(8)
Ru2 Ru1 C9 C13 -174.20(6)
Ru3 Ru1 C9 C13 -64.91(9)
C1 Ru1 C9 C14 4.92(13)
C13 Ru1 C9 C14 122.09(15)
C12 Ru1 C9 C14 159.99(14)
C10 Ru1 C9 C14 -120.90(15)
C11 Ru1 C9 C14 -157.96(14)
Ru2 Ru1 C9 C14 -52.11(14)
Ru3 Ru1 C9 C14 57.17(14)
C13 C9 C10 C11 -0.07(13)
C14 C9 C10 C11 -172.13(11)
Ru1 C9 C10 C11 61.66(8)
C13 C9 C10 C15 173.61(11)
C14 C9 C10 C15 1.55(19)
Ru1 C9 C10 C15 -124.66(12)
C13 C9 C10 Ru1 -61.74(8)
C14 C9 C10 Ru1 126.21(12)
C1 Ru1 C10 C9 -69.58(8)
C13 Ru1 C10 C9 37.93(7)
C12 Ru1 C10 C9 80.99(8)
C11 Ru1 C10 C9 118.20(10)
Ru2 Ru1 C10 C9 -134.27(6)
Ru3 Ru1 C10 C9 -44.3(10)
C1 Ru1 C10 C11 172.22(7)
C13 Ru1 C10 C11 -80.27(8)
C9 Ru1 C10 C11 -118.20(10)
C12 Ru1 C10 C11 -37.21(7)
Ru2 Ru1 C10 C11 107.53(6)
Ru3 Ru1 C10 C11 -162.5(10)
C1 Ru1 C10 C15 50.38(13)
C13 Ru1 C10 C15 157.89(13)
C9 Ru1 C10 C15 119.96(14)
C12 Ru1 C10 C15 -159.05(13)
C11 Ru1 C10 C15 -121.84(14)
Ru2 Ru1 C10 C15 -14.32(12)
Ru3 Ru1 C10 C15 75.7(10)
C9 C10 C11 C12 0.47(13)
C15 C10 C11 C12 -173.13(11)
Ru1 C10 C11 C12 61.63(8)
C9 C10 C11 C16 174.49(11)
C15 C10 C11 C16 0.89(19)
Ru1 C10 C11 C16 -124.35(12)
C9 C10 C11 Ru1 -61.16(8)
C15 C10 C11 Ru1 125.25(12)
C1 Ru1 C11 C12 -137.04(13)
C13 Ru1 C11 C12 -37.82(7)
C9 Ru1 C11 C12 -80.56(8)
C10 Ru1 C11 C12 -117.68(10)
Ru2 Ru1 C11 C12 150.19(6)
Ru3 Ru1 C11 C12 61.43(9)
C1 Ru1 C11 C10 -19.36(16)
C13 Ru1 C11 C10 79.86(8)
C9 Ru1 C11 C10 37.12(7)
C12 Ru1 C11 C10 117.68(10)
Ru2 Ru1 C11 C10 -92.13(7)
Ru3 Ru1 C11 C10 179.11(5)
C1 Ru1 C11 C16 101.71(16)
C13 Ru1 C11 C16 -159.06(13)
C9 Ru1 C11 C16 158.20(13)
C12 Ru1 C11 C16 -121.25(15)
C10 Ru1 C11 C16 121.07(14)
Ru2 Ru1 C11 C16 28.94(13)
Ru3 Ru1 C11 C16 -59.82(14)
C10 C11 C12 C13 -0.69(13)
C16 C11 C12 C13 -174.69(11)
Ru1 C11 C12 C13 60.99(8)
C10 C11 C12 C17 172.60(12)
C16 C11 C12 C17 -1.41(19)
Ru1 C11 C12 C17 -125.72(13)
C10 C11 C12 Ru1 -61.68(8)
C16 C11 C12 Ru1 124.32(12)
C1 Ru1 C12 C11 147.99(10)
C13 Ru1 C12 C11 117.62(10)
C9 Ru1 C12 C11 79.89(8)
C10 Ru1 C12 C11 37.43(7)
Ru2 Ru1 C12 C11 -55.18(10)
Ru3 Ru1 C12 C11 -144.18(6)
C1 Ru1 C12 C13 30.37(14)
C9 Ru1 C12 C13 -37.73(7)
C10 Ru1 C12 C13 -80.19(8)
C11 Ru1 C12 C13 -117.62(10)
Ru2 Ru1 C12 C13 -172.79(6)
Ru3 Ru1 C12 C13 98.20(7)
C1 Ru1 C12 C17 -92.05(17)
C13 Ru1 C12 C17 -122.42(17)
C9 Ru1 C12 C17 -160.15(16)
C10 Ru1 C12 C17 157.39(16)
C11 Ru1 C12 C17 119.96(17)
Ru2 Ru1 C12 C17 64.78(16)
Ru3 Ru1 C12 C17 -24.22(15)
C10 C9 C13 C12 -0.35(13)
C14 C9 C13 C12 171.54(12)
Ru1 C9 C13 C12 -62.90(8)
C10 C9 C13 C18 -173.92(12)
C14 C9 C13 C18 -2.0(2)
Ru1 C9 C13 C18 123.53(13)
C10 C9 C13 Ru1 62.55(8)
C14 C9 C13 Ru1 -125.56(12)
C11 C12 C13 C9 0.64(13)
C17 C12 C13 C9 -172.39(12)
Ru1 C12 C13 C9 62.70(8)
C11 C12 C13 C18 174.12(12)
C17 C12 C13 C18 1.1(2)
Ru1 C12 C13 C18 -123.82(13)
C11 C12 C13 Ru1 -62.06(8)
C17 C12 C13 Ru1 124.90(13)
C1 Ru1 C13 C9 77.46(8)
C12 Ru1 C13 C9 -117.13(10)
C10 Ru1 C13 C9 -37.66(7)
C11 Ru1 C13 C9 -80.05(8)
Ru2 Ru1 C13 C9 32.6(3)
Ru3 Ru1 C13 C9 140.41(6)
C1 Ru1 C13 C12 -165.41(7)
C9 Ru1 C13 C12 117.13(10)
C10 Ru1 C13 C12 79.47(8)
C11 Ru1 C13 C12 37.08(7)
Ru2 Ru1 C13 C12 149.8(2)
Ru3 Ru1 C13 C12 -102.46(7)
C1 Ru1 C13 C18 -43.14(15)
C9 Ru1 C13 C18 -120.60(17)
C12 Ru1 C13 C18 122.27(17)
C10 Ru1 C13 C18 -158.26(15)
C11 Ru1 C13 C18 159.35(15)
Ru2 Ru1 C13 C18 -88.0(3)
Ru3 Ru1 C13 C18 19.81(15)
N1 Ru2 C19 C23 94.53(7)
C20 Ru2 C19 C23 -117.49(10)
C22 Ru2 C19 C23 -37.31(7)
C21 Ru2 C19 C23 -79.75(8)
C1 Ru2 C19 C23 128.84(7)
Ru1 Ru2 C19 C23 -172.83(6)
Ru3 Ru2 C19 C23 64.94(9)
N1 Ru2 C19 C20 -147.98(7)
C22 Ru2 C19 C20 80.18(8)
C23 Ru2 C19 C20 117.49(10)
C21 Ru2 C19 C20 37.74(7)
C1 Ru2 C19 C20 -113.66(7)
Ru1 Ru2 C19 C20 -55.34(11)
Ru3 Ru2 C19 C20 -177.57(5)
N1 Ru2 C19 C24 -28.15(12)
C20 Ru2 C19 C24 119.83(14)
C22 Ru2 C19 C24 -159.99(12)
C23 Ru2 C19 C24 -122.67(14)
C21 Ru2 C19 C24 157.57(12)
C1 Ru2 C19 C24 6.17(13)
Ru1 Ru2 C19 C24 64.49(14)
Ru3 Ru2 C19 C24 -57.73(13)
C23 C19 C20 C21 -0.41(13)
C24 C19 C20 C21 172.91(11)
Ru2 C19 C20 C21 -62.85(8)
C23 C19 C20 C25 -173.50(11)
C24 C19 C20 C25 -0.18(19)
Ru2 C19 C20 C25 124.06(12)
C23 C19 C20 Ru2 62.44(8)
C24 C19 C20 Ru2 -124.24(12)
N1 Ru2 C20 C21 164.30(7)
C19 Ru2 C20 C21 117.04(10)
C22 Ru2 C20 C21 36.74(7)
C23 Ru2 C20 C21 79.44(7)
C1 Ru2 C20 C21 -148.19(7)
Ru1 Ru2 C20 C21 -89.36(7)
Ru3 Ru2 C20 C21 -151.0(12)
N1 Ru2 C20 C19 47.26(9)
C22 Ru2 C20 C19 -80.30(8)
C23 Ru2 C20 C19 -37.60(7)
C21 Ru2 C20 C19 -117.04(10)
C1 Ru2 C20 C19 94.78(8)
Ru1 Ru2 C20 C19 153.60(6)
Ru3 Ru2 C20 C19 92.0(12)
N1 Ru2 C20 C25 -72.50(13)
C19 Ru2 C20 C25 -119.76(14)
C22 Ru2 C20 C25 159.94(13)
C23 Ru2 C20 C25 -157.35(13)
C21 Ru2 C20 C25 123.20(14)
C1 Ru2 C20 C25 -24.98(13)
Ru1 Ru2 C20 C25 33.85(12)
Ru3 Ru2 C20 C25 -27.8(13)
C19 C20 C21 C22 1.90(13)
C25 C20 C21 C22 174.82(12)
Ru2 C20 C21 C22 -60.01(8)
C19 C20 C21 C26 -172.90(11)
C25 C20 C21 C26 0.0(2)
Ru2 C20 C21 C26 125.18(12)
C19 C20 C21 Ru2 61.91(8)
C25 C20 C21 Ru2 -125.16(12)
N1 Ru2 C21 C22 53.0(2)
C19 Ru2 C21 C22 80.73(7)
C20 Ru2 C21 C22 119.01(10)
C23 Ru2 C21 C22 37.86(7)
C1 Ru2 C21 C22 -169.12(9)
Ru1 Ru2 C21 C22 -129.40(6)
Ru3 Ru2 C21 C22 -62.22(9)
N1 Ru2 C21 C20 -66.1(2)
C19 Ru2 C21 C20 -38.28(7)
C22 Ru2 C21 C20 -119.01(10)
C23 Ru2 C21 C20 -81.15(7)
C1 Ru2 C21 C20 71.87(12)
Ru1 Ru2 C21 C20 111.59(6)
Ru3 Ru2 C21 C20 178.77(5)
N1 Ru2 C21 C26 172.93(18)
C19 Ru2 C21 C26 -159.29(14)
C20 Ru2 C21 C26 -121.01(15)
C22 Ru2 C21 C26 119.98(15)
C23 Ru2 C21 C26 157.84(14)
C1 Ru2 C21 C26 -49.14(18)
Ru1 Ru2 C21 C26 -9.42(14)
Ru3 Ru2 C21 C26 57.76(15)
C20 C21 C22 C23 -2.67(13)
C26 C21 C22 C23 172.20(11)
Ru2 C21 C22 C23 -62.42(8)
C20 C21 C22 C27 -179.61(12)
C26 C21 C22 C27 -4.7(2)
Ru2 C21 C22 C27 120.65(12)
C20 C21 C22 Ru2 59.75(8)
C26 C21 C22 Ru2 -125.38(12)
N1 Ru2 C22 C21 -166.78(7)
C19 Ru2 C22 C21 -80.04(7)
C20 Ru2 C22 C21 -36.87(7)
C23 Ru2 C22 C21 -117.37(10)
C1 Ru2 C22 C21 159.68(16)
Ru1 Ru2 C22 C21 73.98(8)
Ru3 Ru2 C22 C21 143.36(6)
N1 Ru2 C22 C23 -49.41(9)
C19 Ru2 C22 C23 37.33(7)
C20 Ru2 C22 C23 80.50(8)
C21 Ru2 C22 C23 117.37(10)
C1 Ru2 C22 C23 -82.95(19)
Ru1 Ru2 C22 C23 -168.65(5)
Ru3 Ru2 C22 C23 -99.27(7)
N1 Ru2 C22 C27 72.44(13)
C19 Ru2 C22 C27 159.18(13)
C20 Ru2 C22 C27 -157.64(13)
C23 Ru2 C22 C27 121.86(15)
C21 Ru2 C22 C27 -120.78(14)
C1 Ru2 C22 C27 38.9(2)
Ru1 Ru2 C22 C27 -46.80(14)
Ru3 Ru2 C22 C27 22.59(13)
C20 C19 C23 C22 -1.22(13)
C24 C19 C23 C22 -174.41(12)
Ru2 C19 C23 C22 60.52(8)
C20 C19 C23 C28 173.40(12)
C24 C19 C23 C28 0.2(2)
Ru2 C19 C23 C28 -124.85(13)
C20 C19 C23 Ru2 -61.75(8)
C24 C19 C23 Ru2 125.07(12)
C21 C22 C23 C19 2.40(13)
C27 C22 C23 C19 179.30(12)
Ru2 C22 C23 C19 -60.25(8)
C21 C22 C23 C28 -172.27(12)
C27 C22 C23 C28 4.6(2)
Ru2 C22 C23 C28 125.08(13)
C21 C22 C23 Ru2 62.65(8)
C27 C22 C23 Ru2 -120.45(13)
N1 Ru2 C23 C19 -96.20(7)
C20 Ru2 C23 C19 37.99(7)
C22 Ru2 C23 C19 118.21(10)
C21 Ru2 C23 C19 80.62(8)
C1 Ru2 C23 C19 -82.26(9)
Ru1 Ru2 C23 C19 163.61(13)
Ru3 Ru2 C23 C19 -140.70(6)
N1 Ru2 C23 C22 145.59(7)
C19 Ru2 C23 C22 -118.21(10)
C20 Ru2 C23 C22 -80.23(8)
C21 Ru2 C23 C22 -37.59(7)
C1 Ru2 C23 C22 159.52(7)
Ru1 Ru2 C23 C22 45.4(2)
Ru3 Ru2 C23 C22 101.08(7)
N1 Ru2 C23 C28 24.93(13)
C19 Ru2 C23 C28 121.13(15)
C20 Ru2 C23 C28 159.12(13)
C22 Ru2 C23 C28 -120.66(15)
C21 Ru2 C23 C28 -158.25(13)
C1 Ru2 C23 C28 38.87(15)
Ru1 Ru2 C23 C28 -75.3(2)
Ru3 Ru2 C23 C28 -19.57(13)
N1 Ru3 C29 C30 162.40(7)
C32 Ru3 C29 C30 79.91(8)
C31 Ru3 C29 C30 36.71(8)
C33 Ru3 C29 C30 117.53(11)
C1 Ru3 C29 C30 -163.8(2)
Ru1 Ru3 C29 C30 -76.01(8)
Ru2 Ru3 C29 C30 -146.59(6)
N1 Ru3 C29 C33 44.88(10)
C32 Ru3 C29 C33 -37.62(8)
C31 Ru3 C29 C33 -80.82(8)
C30 Ru3 C29 C33 -117.53(11)
C1 Ru3 C29 C33 78.7(3)
Ru1 Ru3 C29 C33 166.46(6)
Ru2 Ru3 C29 C33 95.89(7)
N1 Ru3 C29 C34 -76.63(15)
C32 Ru3 C29 C34 -159.13(15)
C31 Ru3 C29 C34 157.68(15)
C33 Ru3 C29 C34 -121.51(16)
C30 Ru3 C29 C34 120.97(16)
C1 Ru3 C29 C34 -42.8(3)
Ru1 Ru3 C29 C34 44.95(15)
Ru2 Ru3 C29 C34 -25.62(14)
C33 C29 C30 C31 2.18(14)
C34 C29 C30 C31 178.23(12)
Ru3 C29 C30 C31 -59.41(8)
C33 C29 C30 C35 -172.67(12)
C34 C29 C30 C35 3.4(2)
Ru3 C29 C30 C35 125.73(13)
C33 C29 C30 Ru3 61.59(8)
C34 C29 C30 Ru3 -122.36(13)
N1 Ru3 C30 C29 -69.2(2)
C32 Ru3 C30 C29 -80.90(8)
C31 Ru3 C30 C29 -119.31(11)
C33 Ru3 C30 C29 -37.83(8)
C1 Ru3 C30 C29 174.05(8)
Ru1 Ru3 C30 C29 128.00(7)
Ru2 Ru3 C30 C29 60.41(10)
N1 Ru3 C30 C31 50.1(2)
C32 Ru3 C30 C31 38.41(8)
C33 Ru3 C30 C31 81.48(8)
C29 Ru3 C30 C31 119.31(11)
C1 Ru3 C30 C31 -66.65(12)
Ru1 Ru3 C30 C31 -112.69(7)
Ru2 Ru3 C30 C31 179.72(6)
N1 Ru3 C30 C35 170.93(17)
C32 Ru3 C30 C35 159.27(16)
C31 Ru3 C30 C35 120.86(17)
C33 Ru3 C30 C35 -157.67(16)
C29 Ru3 C30 C35 -119.84(17)
C1 Ru3 C30 C35 54.21(19)
Ru1 Ru3 C30 C35 8.17(15)
Ru2 Ru3 C30 C35 -59.42(17)
C29 C30 C31 C32 -2.00(14)
C35 C30 C31 C32 172.78(12)
Ru3 C30 C31 C32 -61.80(8)
C29 C30 C31 C36 -176.07(12)
C35 C30 C31 C36 -1.3(2)
Ru3 C30 C31 C36 124.13(13)
C29 C30 C31 Ru3 59.79(8)
C35 C30 C31 Ru3 -125.42(13)
N1 Ru3 C31 C30 -166.46(7)
C32 Ru3 C31 C30 -116.85(11)
C33 Ru3 C31 C30 -79.23(8)
C29 Ru3 C31 C30 -36.52(8)
C1 Ru3 C31 C30 147.81(7)
Ru1 Ru3 C31 C30 89.20(8)
Ru2 Ru3 C31 C30 -178(59)
N1 Ru3 C31 C32 -49.60(10)
C33 Ru3 C31 C32 37.62(8)
C29 Ru3 C31 C32 80.33(8)
C30 Ru3 C31 C32 116.85(11)
C1 Ru3 C31 C32 -95.34(8)
Ru1 Ru3 C31 C32 -153.94(6)
Ru2 Ru3 C31 C32 -61.2(5)
N1 Ru3 C31 C36 70.18(14)
C32 Ru3 C31 C36 119.78(16)
C33 Ru3 C31 C36 157.41(14)
C29 Ru3 C31 C36 -159.89(14)
C30 Ru3 C31 C36 -123.36(16)
C1 Ru3 C31 C36 24.45(15)
Ru1 Ru3 C31 C36 -34.16(14)
Ru2 Ru3 C31 C36 58.5(5)
C30 C31 C32 C33 1.06(14)
C36 C31 C32 C33 175.26(12)
Ru3 C31 C32 C33 -62.01(8)
C30 C31 C32 C37 -171.71(12)
C36 C31 C32 C37 2.5(2)
Ru3 C31 C32 C37 125.22(13)
C30 C31 C32 Ru3 63.07(8)
C36 C31 C32 Ru3 -122.73(13)
N1 Ru3 C32 C33 -97.50(8)
C31 Ru3 C32 C33 117.64(11)
C29 Ru3 C32 C33 37.49(8)
C30 Ru3 C32 C33 79.83(8)
C1 Ru3 C32 C33 -132.02(7)
Ru1 Ru3 C32 C33 174.37(6)
Ru2 Ru3 C32 C33 -68.53(9)
N1 Ru3 C32 C31 144.86(7)
C33 Ru3 C32 C31 -117.64(11)
C29 Ru3 C32 C31 -80.15(8)
C30 Ru3 C32 C31 -37.81(8)
C1 Ru3 C32 C31 110.34(8)
Ru1 Ru3 C32 C31 56.73(12)
Ru2 Ru3 C32 C31 173.83(6)
N1 Ru3 C32 C37 24.75(14)
C31 Ru3 C32 C37 -120.11(17)
C33 Ru3 C32 C37 122.25(17)
C29 Ru3 C32 C37 159.73(15)
C30 Ru3 C32 C37 -157.92(15)
C1 Ru3 C32 C37 -9.77(15)
Ru1 Ru3 C32 C37 -63.38(17)
Ru2 Ru3 C32 C37 53.72(16)
C31 C32 C33 C29 0.28(14)
C37 C32 C33 C29 172.91(12)
Ru3 C32 C33 C29 -61.51(8)
C31 C32 C33 C38 -174.99(12)
C37 C32 C33 C38 -2.4(2)
Ru3 C32 C33 C38 123.22(13)
C31 C32 C33 Ru3 61.78(8)
C37 C32 C33 Ru3 -125.58(13)
C30 C29 C33 C32 -1.52(14)
C34 C29 C33 C32 -177.50(12)
Ru3 C29 C33 C32 60.92(8)
C30 C29 C33 C38 173.75(12)
C34 C29 C33 C38 -2.2(2)
Ru3 C29 C33 C38 -123.82(13)
C30 C29 C33 Ru3 -62.43(8)
C34 C29 C33 Ru3 121.58(13)
N1 Ru3 C33 C32 92.62(8)
C31 Ru3 C33 C32 -37.88(8)
C29 Ru3 C33 C32 -117.86(11)
C30 Ru3 C33 C32 -80.43(8)
C1 Ru3 C33 C32 77.30(10)
Ru1 Ru3 C33 C32 -168.80(13)
Ru2 Ru3 C33 C32 137.03(7)
N1 Ru3 C33 C29 -149.52(7)
C32 Ru3 C33 C29 117.86(11)
C31 Ru3 C33 C29 79.99(8)
C30 Ru3 C33 C29 37.43(8)
C1 Ru3 C33 C29 -164.84(7)
Ru1 Ru3 C33 C29 -50.94(19)
Ru2 Ru3 C33 C29 -105.10(7)
N1 Ru3 C33 C38 -28.06(14)
C32 Ru3 C33 C38 -120.68(16)
C31 Ru3 C33 C38 -158.55(15)
C29 Ru3 C33 C38 121.46(16)
C30 Ru3 C33 C38 158.90(15)
C1 Ru3 C33 C38 -43.38(16)
Ru1 Ru3 C33 C38 70.5(2)
Ru2 Ru3 C33 C38 16.36(14)
C45 B1 C39 C44 -92.67(13)
C57 B1 C39 C44 28.99(17)
C51 B1 C39 C44 145.19(12)
C45 B1 C39 C40 81.65(14)
C57 B1 C39 C40 -156.70(12)
C51 B1 C39 C40 -40.50(16)
C44 C39 C40 C41 -1.5(2)
B1 C39 C40 C41 -176.28(13)
C39 C40 C41 C42 0.0(2)
C40 C41 C42 C43 1.1(2)
C41 C42 C43 C44 -0.6(2)
C42 C43 C44 C39 -1.1(2)
C40 C39 C44 C43 2.12(19)
B1 C39 C44 C43 176.72(12)
C39 B1 C45 C50 -90.61(13)
C57 B1 C45 C50 147.12(11)
C51 B1 C45 C50 30.99(15)
C39 B1 C45 C46 83.62(13)
C57 B1 C45 C46 -38.65(15)
C51 B1 C45 C46 -154.79(11)
C50 C45 C46 C47 -1.68(18)
B1 C45 C46 C47 -176.33(12)
C45 C46 C47 C48 0.7(2)
C46 C47 C48 C49 0.5(2)
C47 C48 C49 C50 -0.7(2)
C48 C49 C50 C45 -0.3(2)
C46 C45 C50 C49 1.43(18)
B1 C45 C50 C49 175.98(11)
C45 B1 C51 C56 -148.07(12)
C39 B1 C51 C56 -30.92(16)
C57 B1 C51 C56 90.85(14)
C45 B1 C51 C52 38.87(15)
C39 B1 C51 C52 156.02(11)
C57 B1 C51 C52 -82.22(14)
C56 C51 C52 C53 0.69(19)
B1 C51 C52 C53 174.21(11)
C51 C52 C53 C54 -0.7(2)
C52 C53 C54 C55 0.2(2)
C53 C54 C55 C56 0.1(2)
C54 C55 C56 C51 -0.1(2)
C52 C51 C56 C55 -0.3(2)
B1 C51 C56 C55 -173.85(13)
C45 B1 C57 C62 154.05(12)
C39 B1 C57 C62 36.82(16)
C51 B1 C57 C62 -84.31(14)
C45 B1 C57 C58 -33.39(16)
C39 B1 C57 C58 -150.62(12)
C51 B1 C57 C58 88.25(13)
C62 C57 C58 C59 -0.73(19)
B1 C57 C58 C59 -173.77(12)
C57 C58 C59 C60 -0.3(2)
C58 C59 C60 C61 0.9(2)
C59 C60 C61 C62 -0.5(2)
C60 C61 C62 C57 -0.7(2)
C58 C57 C62 C61 1.2(2)
B1 C57 C62 C61 174.26(13)
